data_2227296
loop_
_publ_author_name
'Tutughamiarso, Maya'
'Bolte, Michael'

_publ_section_title
;
 2-Amino-1-methyl-1<i>H</i>-imidazol-4(5<i>H</i>)-one dimethyl
 sulfoxide monosolvate
;
_journal_coeditor_code BX2310
_journal_issue 11
_journal_name_full 'Acta Crystallographica Section E'
_journal_page_first o2714
_journal_paper_doi 10.1107/S1600536810038997
_journal_volume 66
_journal_year 2010
_chemical_formula_iupac 'C4 H7 N3 O, C2 H6 O S'
_chemical_formula_moiety 'C4 H7 N3 O, C2 H6 O S'
_chemical_formula_sum 'C6 H13 N3 O2 S'
_chemical_formula_weight 191.25
_chemical_name_common
;
creatinine dimethyl sulfoxide monosolvate
;
_chemical_name_systematic
;
2-Amino-1-methyl-1<i>H</i>-imidazol-4(5<i>H</i>)-one dimethyl sulfoxide
monosolvate
;
_space_group_IT_number 2
_symmetry_cell_setting triclinic
_symmetry_space_group_name_Hall '-P 1'
_symmetry_space_group_name_H-M 'P -1'
_atom_sites_solution_hydrogens geom
_atom_sites_solution_primary direct
_atom_sites_solution_secondary difmap
_audit_creation_method SHELXL-97
_cell_angle_alpha 75.861(18)
_cell_angle_beta 83.763(16)
_cell_angle_gamma 79.694(13)
_cell_formula_units_Z 2
_cell_length_a 5.8997(10)
_cell_length_b 7.3018(13)
_cell_length_c 11.276(2)
_cell_measurement_reflns_used 131
_cell_measurement_temperature 173(2)
_cell_measurement_theta_max 32.55
_cell_measurement_theta_min 1.87
_cell_volume 462.36(15)
_computing_cell_refinement 'SAINT (Siemens, 1995)'
_computing_data_collection 'SMART (Siemens, 1995)'
_computing_data_reduction 'SAINT (Siemens, 1995)'
_computing_molecular_graphics
;
Mercury (Macrae <i>et al.</i>, 2008) and XP (Sheldrick, 2008)
;
_computing_publication_material 'publCIF (Westrip, 2010)'
_computing_structure_refinement 'SHELXL97 (Sheldrick, 2008)'
_computing_structure_solution 'SHELXS97 (Sheldrick, 2008)'
_diffrn_ambient_temperature 173(2)
_diffrn_measured_fraction_theta_full 0.999
_diffrn_measured_fraction_theta_max 0.896
_diffrn_measurement_device_type 'Siemens SMART 1K CCD'
_diffrn_measurement_method \w
_diffrn_radiation_monochromator graphite
_diffrn_radiation_source 'normal-focus sealed tube'
_diffrn_radiation_type MoK\a
_diffrn_radiation_wavelength 0.71073
_diffrn_reflns_av_R_equivalents 0.0217
_diffrn_reflns_av_sigmaI/netI 0.0260
_diffrn_reflns_limit_h_max 8
_diffrn_reflns_limit_h_min -8
_diffrn_reflns_limit_k_max 10
_diffrn_reflns_limit_k_min -10
_diffrn_reflns_limit_l_max 16
_diffrn_reflns_limit_l_min -16
_diffrn_reflns_number 8161
_diffrn_reflns_theta_full 25.00
_diffrn_reflns_theta_max 32.55
_diffrn_reflns_theta_min 1.87
_exptl_absorpt_coefficient_mu 0.317
_exptl_absorpt_correction_type none
_exptl_crystal_colour colorless
_exptl_crystal_density_diffrn 1.374
_exptl_crystal_density_method 'not measured'
_exptl_crystal_description block
_exptl_crystal_F_000 204
_exptl_crystal_size_max 0.50
_exptl_crystal_size_mid 0.40
_exptl_crystal_size_min 0.40
_refine_diff_density_max 0.291
_refine_diff_density_min -0.324
_refine_ls_extinction_method none
_refine_ls_goodness_of_fit_ref 0.980
_refine_ls_hydrogen_treatment mixed
_refine_ls_matrix_type full
_refine_ls_number_parameters 120
_refine_ls_number_reflns 2997
_refine_ls_number_restraints 0
_refine_ls_restrained_S_all 0.980
_refine_ls_R_factor_all 0.0379
_refine_ls_R_factor_gt 0.0305
_refine_ls_shift/su_max 0.001
_refine_ls_shift/su_mean 0.000
_refine_ls_structure_factor_coef Fsqd
_refine_ls_weighting_details 'calc w=1/[\s^2^(Fo^2^)+(0.0417P)^2^+0.1660P] where P=(Fo^2^+2Fc^2^)/3'
_refine_ls_weighting_scheme calc
_refine_ls_wR_factor_gt 0.0778
_refine_ls_wR_factor_ref 0.0822
_reflns_number_gt 2597
_reflns_number_total 2997
_reflns_threshold_expression I>2\s(I)
_cod_data_source_file bx2310.cif
_cod_data_source_block I
_cod_original_cell_volume 462.36(14)
_cod_database_code 2227296
_cod_database_fobs_code 2227296

loop_
_symmetry_equiv_pos_as_xyz
'x, y, z'
'-x, -y, -z'

loop_
_atom_site_type_symbol
_atom_site_label
_atom_site_fract_x
_atom_site_fract_y
_atom_site_fract_z
_atom_site_U_iso_or_equiv
_atom_site_adp_type
_atom_site_calc_flag
_atom_site_refinement_flags
_atom_site_occupancy
_atom_site_disorder_assembly
_atom_site_disorder_group
N N1 0.82954(15) 0.63634(13) 0.38132(8) 0.01974(17) Uani d . 1 . .
C C2 0.72822(18) 0.72352(15) 0.27441(9) 0.01971(19) Uani d . 1 . .
C C3 0.48598(18) 0.82480(16) 0.30299(9) 0.0218(2) Uani d . 1 . .
H H3A 0.4687 0.9638 0.2660 0.026 Uiso calc R 1 . .
H H3B 0.3661 0.7699 0.2743 0.026 Uiso calc R 1 . .
N N4 0.47636(15) 0.78571(13) 0.43582(8) 0.02055(18) Uani d . 1 . .
C C5 0.67429(17) 0.67487(14) 0.47372(9) 0.01701(18) Uani d . 1 . .
O O21 0.81565(15) 0.72319(13) 0.17026(7) 0.02772(18) Uani d . 1 . .
C C41 0.27148(18) 0.84273(17) 0.50969(11) 0.0239(2) Uani d . 1 . .
H H41A 0.1484 0.7740 0.5006 0.036 Uiso calc R 1 . .
H H41B 0.2206 0.9807 0.4824 0.036 Uiso calc R 1 . .
H H41C 0.3068 0.8120 0.5959 0.036 Uiso calc R 1 . .
N N51 0.72130(16) 0.60912(14) 0.59037(8) 0.02144(18) Uani d . 1 . .
H H51A 0.630(3) 0.632(2) 0.6476(16) 0.038(4) Uiso d . 1 . .
H H51B 0.856(3) 0.534(2) 0.6059(14) 0.029(4) Uiso d . 1 . .
O O1D 0.45535(15) 0.70620(14) 0.79813(8) 0.0308(2) Uani d . 1 . .
S S2D 0.29265(4) 0.65071(4) 0.90915(2) 0.02067(8) Uani d . 1 . .
C C3D 0.3041(2) 0.81135(17) 1.00396(10) 0.0247(2) Uani d . 1 . .
H H3D1 0.4563 0.7846 1.0372 0.037 Uiso calc R 1 . .
H H3D2 0.1847 0.7944 1.0715 0.037 Uiso calc R 1 . .
H H3D3 0.2775 0.9433 0.9552 0.037 Uiso calc R 1 . .
C C4D 0.0081(2) 0.7428(2) 0.86076(12) 0.0327(3) Uani d . 1 . .
H H4D1 -0.0012 0.8787 0.8203 0.049 Uiso calc R 1 . .
H H4D2 -0.1033 0.7278 0.9322 0.049 Uiso calc R 1 . .
H H4D3 -0.0275 0.6725 0.8032 0.049 Uiso calc R 1 . .

loop_
_atom_site_aniso_label
_atom_site_aniso_U_11
_atom_site_aniso_U_22
_atom_site_aniso_U_33
_atom_site_aniso_U_12
_atom_site_aniso_U_13
_atom_site_aniso_U_23
N1 0.0168(4) 0.0224(4) 0.0181(4) 0.0009(3) -0.0003(3) -0.0043(3)
C2 0.0190(5) 0.0190(5) 0.0200(4) -0.0022(4) -0.0009(3) -0.0031(4)
C3 0.0190(5) 0.0246(5) 0.0195(4) 0.0001(4) -0.0031(4) -0.0025(4)
N4 0.0145(4) 0.0256(4) 0.0195(4) 0.0024(3) -0.0013(3) -0.0052(3)
C5 0.0148(4) 0.0162(4) 0.0202(4) -0.0018(3) -0.0013(3) -0.0049(3)
O21 0.0282(4) 0.0329(4) 0.0189(4) -0.0009(3) 0.0024(3) -0.0044(3)
C41 0.0148(4) 0.0272(5) 0.0284(5) 0.0016(4) 0.0016(4) -0.0088(4)
N51 0.0173(4) 0.0274(5) 0.0173(4) 0.0033(3) -0.0008(3) -0.0059(3)
O1D 0.0254(4) 0.0441(5) 0.0239(4) -0.0052(4) 0.0076(3) -0.0141(4)
S2D 0.01945(13) 0.02222(13) 0.02000(12) -0.00115(9) -0.00068(9) -0.00608(9)
C3D 0.0250(5) 0.0292(5) 0.0210(5) -0.0033(4) 0.0003(4) -0.0096(4)
C4D 0.0202(5) 0.0450(7) 0.0337(6) -0.0024(5) -0.0056(4) -0.0110(5)

loop_
_atom_type_symbol
_atom_type_description
_atom_type_scat_dispersion_real
_atom_type_scat_dispersion_imag
_atom_type_scat_source
C C 0.0033 0.0016 'International Tables Vol C Tables 4.2.6.8 and 6.1.1.4'
H H 0.0000 0.0000 'International Tables Vol C Tables 4.2.6.8 and 6.1.1.4'
N N 0.0061 0.0033 'International Tables Vol C Tables 4.2.6.8 and 6.1.1.4'
O O 0.0106 0.0060 'International Tables Vol C Tables 4.2.6.8 and 6.1.1.4'
S S 0.1246 0.1234 'International Tables Vol C Tables 4.2.6.8 and 6.1.1.4'

loop_
_geom_angle_atom_site_label_1
_geom_angle_atom_site_label_2
_geom_angle_atom_site_label_3
_geom_angle_site_symmetry_1
_geom_angle_site_symmetry_3
_geom_angle
_geom_angle_publ_flag
C5 N1 C2 . . 106.69(8) ?
O21 C2 N1 . . 126.20(10) ?
O21 C2 C3 . . 124.36(10) ?
N1 C2 C3 . . 109.44(9) ?
N4 C3 C2 . . 101.23(8) ?
N4 C3 H3A . . 111.5 ?
C2 C3 H3A . . 111.5 ?
N4 C3 H3B . . 111.5 ?
C2 C3 H3B . . 111.5 ?
H3A C3 H3B . . 109.3 ?
C5 N4 C41 . . 128.18(9) ?
C5 N4 C3 . . 108.39(8) ?
C41 N4 C3 . . 123.06(9) ?
N51 C5 N4 . . 124.29(10) ?
N51 C5 N1 . . 121.51(9) ?
N4 C5 N1 . . 114.19(9) ?
N4 C41 H41A . . 109.5 ?
N4 C41 H41B . . 109.5 ?
H41A C41 H41B . . 109.5 ?
N4 C41 H41C . . 109.5 ?
H41A C41 H41C . . 109.5 ?
H41B C41 H41C . . 109.5 ?
C5 N51 H51A . . 123.0(12) ?
C5 N51 H51B . . 117.3(10) ?
H51A N51 H51B . . 119.7(16) ?
O1D S2D C3D . . 106.00(6) ?
O1D S2D C4D . . 106.16(6) ?
C3D S2D C4D . . 97.79(6) ?
S2D C3D H3D1 . . 109.5 ?
S2D C3D H3D2 . . 109.5 ?
H3D1 C3D H3D2 . . 109.5 ?
S2D C3D H3D3 . . 109.5 ?
H3D1 C3D H3D3 . . 109.5 ?
H3D2 C3D H3D3 . . 109.5 ?
S2D C4D H4D1 . . 109.5 ?
S2D C4D H4D2 . . 109.5 ?
H4D1 C4D H4D2 . . 109.5 ?
S2D C4D H4D3 . . 109.5 ?
H4D1 C4D H4D3 . . 109.5 ?
H4D2 C4D H4D3 . . 109.5 ?

loop_
_geom_bond_atom_site_label_1
_geom_bond_atom_site_label_2
_geom_bond_site_symmetry_2
_geom_bond_distance
_geom_bond_publ_flag
N1 C5 . 1.3591(13) ?
N1 C2 . 1.3644(13) ?
C2 O21 . 1.2306(13) ?
C2 C3 . 1.5269(15) ?
C3 N4 . 1.4514(14) ?
C3 H3A . 0.9900 ?
C3 H3B . 0.9900 ?
N4 C5 . 1.3426(13) ?
N4 C41 . 1.4487(13) ?
C5 N51 . 1.3269(13) ?
C41 H41A . 0.9800 ?
C41 H41B . 0.9800 ?
C41 H41C . 0.9800 ?
N51 H51A . 0.823(18) ?
N51 H51B . 0.887(16) ?
O1D S2D . 1.5109(9) ?
S2D C3D . 1.7833(12) ?
S2D C4D . 1.7844(13) ?
C3D H3D1 . 0.9800 ?
C3D H3D2 . 0.9800 ?
C3D H3D3 . 0.9800 ?
C4D H4D1 . 0.9800 ?
C4D H4D2 . 0.9800 ?
C4D H4D3 . 0.9800 ?

loop_
_geom_hbond_atom_site_label_D
_geom_hbond_atom_site_label_H
_geom_hbond_atom_site_label_A
_geom_hbond_site_symmetry_A
_geom_hbond_distance_DH
_geom_hbond_distance_HA
_geom_hbond_distance_DA
_geom_hbond_angle_DHA
N51 H51A O1D . 0.823(18) 2.028(18) 2.8403(13) 169.3(17)
N51 H51B N1 2_766 0.887(16) 2.040(16) 2.9225(14) 172.9(14)

loop_
_geom_torsion_atom_site_label_1
_geom_torsion_atom_site_label_2
_geom_torsion_atom_site_label_3
_geom_torsion_atom_site_label_4
_geom_torsion_site_symmetry_1
_geom_torsion_site_symmetry_2
_geom_torsion_site_symmetry_3
_geom_torsion_site_symmetry_4
_geom_torsion
_geom_torsion_publ_flag
C5 N1 C2 O21 . . . . 179.20(11) ?
C5 N1 C2 C3 . . . . -0.46(12) ?
O21 C2 C3 N4 . . . . -177.89(11) ?
N1 C2 C3 N4 . . . . 1.78(11) ?
C2 C3 N4 C5 . . . . -2.45(11) ?
C2 C3 N4 C41 . . . . -176.03(10) ?
C41 N4 C5 N51 . . . . -5.49(18) ?
C3 N4 C5 N51 . . . . -178.65(10) ?
C41 N4 C5 N1 . . . . 175.64(10) ?
C3 N4 C5 N1 . . . . 2.48(13) ?
C2 N1 C5 N51 . . . . 179.85(10) ?
C2 N1 C5 N4 . . . . -1.25(12) ?

loop_
_cod_related_entry_id
_cod_related_entry_database
_cod_related_entry_code
1 ChemSpider 30656197
